data_2018535
loop_
_publ_author_name
'Ojala, William H.'
'Arola, Trina M.'
'Brigino, Ann M.'
'Leavell, Jeremy D.'
'Ojala, Charles R.'

_publ_section_title
;
 Competing intermolecular interactions in some `bridge-flipped' isomeric
 phenylhydrazones
;
_journal_coeditor_code FG3255
_journal_issue 7
_journal_name_full 'Acta Crystallographica Section C'
_journal_page_first o270
_journal_page_last o278
_journal_paper_doi 10.1107/S0108270112026443
_journal_volume 68
_journal_year 2012
_chemical_formula_iupac 'C14 H10 Br N3'
_chemical_formula_moiety 'C14 H10 Br N3'
_chemical_formula_sum 'C14 H10 Br N3'
_chemical_formula_weight 300.16
_chemical_melting_point_gt 464
_chemical_melting_point_lt 465
_chemical_name_systematic
;
(<i>E</i>)-4-bromobenzaldehyde 4-cyanophenylhydrazone
;
_space_group_IT_number 14
_symmetry_cell_setting monoclinic
_symmetry_space_group_name_Hall '-P 2ybc'
_symmetry_space_group_name_H-M 'P 1 21/c 1'
_atom_sites_solution_hydrogens geom
_atom_sites_solution_primary direct
_atom_sites_solution_secondary difmap
_audit_creation_method SHELXL97
_cell_angle_alpha 90.00
_cell_angle_beta 91.0700(10)
_cell_angle_gamma 90.00
_cell_formula_units_Z 4
_cell_length_a 7.7963(6)
_cell_length_b 9.8952(8)
_cell_length_c 16.5695(13)
_cell_measurement_reflns_used 3313
_cell_measurement_temperature 173(2)
_cell_measurement_theta_max 24.941
_cell_measurement_theta_min 2.3975
_cell_volume 1278.05(17)
_computing_cell_refinement 'SAINT-Plus (Bruker, 2000)'
_computing_data_collection 'SMART (Bruker, 2000)'
_computing_data_reduction 'SAINT-Plus (Bruker, 2000)'
_computing_molecular_graphics 'PLATON (Spek, 2009)'
_computing_publication_material 'publCIF (Westrip, 2010)'
_computing_structure_refinement 'SHELXL97 (Sheldrick, 2008)'
_computing_structure_solution 'SHELXS97 (Sheldrick, 2008)'
_diffrn_ambient_temperature 173(2)
_diffrn_measured_fraction_theta_full 0.998
_diffrn_measured_fraction_theta_max 0.998
_diffrn_measurement_device_type 'Bruker SMART CCD area-detector'
_diffrn_measurement_method '\w scans per \f'
_diffrn_radiation_monochromator graphite
_diffrn_radiation_source 'fine-focus sealed tube'
_diffrn_radiation_type MoK\a
_diffrn_radiation_wavelength 0.71073
_diffrn_reflns_av_R_equivalents 0.0276
_diffrn_reflns_av_sigmaI/netI 0.0190
_diffrn_reflns_limit_h_max 9
_diffrn_reflns_limit_h_min -9
_diffrn_reflns_limit_k_max 11
_diffrn_reflns_limit_k_min -11
_diffrn_reflns_limit_l_max 19
_diffrn_reflns_limit_l_min -19
_diffrn_reflns_number 12087
_diffrn_reflns_theta_full 25.06
_diffrn_reflns_theta_max 25.06
_diffrn_reflns_theta_min 2.40
_exptl_absorpt_coefficient_mu 3.201
_exptl_absorpt_correction_T_max 1.00000
_exptl_absorpt_correction_T_min 0.777757
_exptl_absorpt_correction_type multi-scan
_exptl_absorpt_process_details '(SADABS; Bruker, 2000)'
_exptl_crystal_colour brown
_exptl_crystal_density_diffrn 1.560
_exptl_crystal_density_method 'not measured'
_exptl_crystal_description prism
_exptl_crystal_F_000 600
_exptl_crystal_size_max 0.35
_exptl_crystal_size_mid 0.25
_exptl_crystal_size_min 0.10
_refine_diff_density_max 0.395
_refine_diff_density_min -0.402
_refine_ls_extinction_method none
_refine_ls_goodness_of_fit_ref 1.064
_refine_ls_hydrogen_treatment mixed
_refine_ls_matrix_type full
_refine_ls_number_parameters 167
_refine_ls_number_reflns 2250
_refine_ls_number_restraints 0
_refine_ls_restrained_S_all 1.064
_refine_ls_R_factor_all 0.0267
_refine_ls_R_factor_gt 0.0230
_refine_ls_shift/su_max 0.001
_refine_ls_shift/su_mean 0.000
_refine_ls_structure_factor_coef Fsqd
_refine_ls_weighting_details 'calc w = 1/[\s^2^(Fo^2^)+(0.0265P)^2^+0.6825P], P = (Fo^2^+2Fc^2^)/3'
_refine_ls_weighting_scheme calc
_refine_ls_wR_factor_gt 0.0567
_refine_ls_wR_factor_ref 0.0581
_reflns_number_gt 2050
_reflns_number_total 2250
_reflns_threshold_expression I>2\s(I)
_cod_data_source_file fg3255.cif
_cod_data_source_block IIb
_cod_original_sg_symbol_H-M 'P 21/c'
_cod_database_code 2018535
_cod_database_fobs_code 2018535

loop_
_symmetry_equiv_pos_as_xyz
'x, y, z'
'-x, y+1/2, -z+1/2'
'-x, -y, -z'
'x, -y-1/2, z-1/2'

loop_
_atom_site_type_symbol
_atom_site_label
_atom_site_fract_x
_atom_site_fract_y
_atom_site_fract_z
_atom_site_U_iso_or_equiv
_atom_site_adp_type
_atom_site_calc_flag
_atom_site_refinement_flags
_atom_site_occupancy
_atom_site_symmetry_multiplicity
Br Br1 0.33275(3) 0.05579(2) 0.334131(14) 0.04304(10) Uani d . 1 1
C C1 0.6555(2) 0.38513(19) 0.47078(11) 0.0258(4) Uani d . 1 1
C C2 0.6398(2) 0.3875(2) 0.38691(11) 0.0298(4) Uani d . 1 1
H H2 0.6956 0.4566 0.3575 0.036 Uiso calc R 1 1
C C3 0.5441(2) 0.2905(2) 0.34558(12) 0.0321(4) Uani d . 1 1
H H3 0.5345 0.2927 0.2884 0.038 Uiso calc R 1 1
C C4 0.4632(2) 0.1910(2) 0.38881(12) 0.0306(4) Uani d . 1 1
C C5 0.4753(3) 0.1868(2) 0.47260(12) 0.0328(4) Uani d . 1 1
H H5 0.4181 0.1181 0.5017 0.039 Uiso calc R 1 1
C C6 0.5710(2) 0.2832(2) 0.51286(11) 0.0304(4) Uani d . 1 1
H H6 0.5798 0.2805 0.5701 0.036 Uiso calc R 1 1
C C7 0.8899(2) 0.60323(19) 0.70449(10) 0.0241(4) Uani d . 1 1
C C8 0.7983(2) 0.52408(19) 0.75872(11) 0.0261(4) Uani d . 1 1
H H8 0.7188 0.4585 0.7392 0.031 Uiso calc R 1 1
C C9 0.8236(2) 0.54138(19) 0.84064(11) 0.0275(4) Uani d . 1 1
H H9 0.7626 0.4867 0.8775 0.033 Uiso calc R 1 1
C C10 0.9385(2) 0.63908(18) 0.86964(11) 0.0250(4) Uani d . 1 1
C C11 1.0264(2) 0.72022(19) 0.81566(11) 0.0282(4) Uani d . 1 1
H H11 1.1029 0.7879 0.8353 0.034 Uiso calc R 1 1
C C12 1.0026(2) 0.70259(19) 0.73403(11) 0.0277(4) Uani d . 1 1
H H12 1.0628 0.7581 0.6974 0.033 Uiso calc R 1 1
C C13 0.7586(2) 0.4883(2) 0.51210(11) 0.0269(4) Uani d . 1 1
H H13 0.8144 0.5556 0.4813 0.032 Uiso calc R 1 1
C C14 0.9680(2) 0.65794(19) 0.95459(11) 0.0278(4) Uani d . 1 1
H H2N 0.916(3) 0.649(2) 0.5950(13) 0.031(6) Uiso d . 1 1
N N1 0.77477(19) 0.48937(16) 0.58926(9) 0.0258(3) Uani d . 1 1
N N2 0.8758(2) 0.58758(17) 0.62203(10) 0.0283(4) Uani d . 1 1
N N3 0.9944(2) 0.67822(17) 1.02184(10) 0.0365(4) Uani d . 1 1

loop_
_atom_site_aniso_label
_atom_site_aniso_U_11
_atom_site_aniso_U_22
_atom_site_aniso_U_33
_atom_site_aniso_U_12
_atom_site_aniso_U_13
_atom_site_aniso_U_23
Br1 0.03524(14) 0.04233(15) 0.05128(16) -0.00198(9) -0.00644(10) -0.01822(10)
C1 0.0243(9) 0.0270(10) 0.0260(9) 0.0062(8) -0.0037(7) -0.0016(8)
C2 0.0304(10) 0.0330(10) 0.0260(10) 0.0027(8) -0.0014(8) 0.0006(8)
C3 0.0308(10) 0.0401(12) 0.0251(10) 0.0052(9) -0.0042(8) -0.0051(8)
C4 0.0240(9) 0.0323(11) 0.0353(11) 0.0046(8) -0.0040(8) -0.0097(8)
C5 0.0319(11) 0.0306(11) 0.0360(11) 0.0008(8) 0.0008(8) 0.0007(8)
C6 0.0327(10) 0.0339(11) 0.0244(10) 0.0029(9) -0.0018(8) -0.0002(8)
C7 0.0254(9) 0.0235(9) 0.0232(9) 0.0048(8) -0.0019(7) -0.0005(7)
C8 0.0260(10) 0.0244(10) 0.0277(10) -0.0013(7) -0.0011(8) -0.0042(7)
C9 0.0296(10) 0.0271(10) 0.0259(10) -0.0013(8) 0.0038(8) 0.0004(7)
C10 0.0266(10) 0.0248(10) 0.0236(9) 0.0035(8) -0.0005(7) -0.0037(7)
C11 0.0298(10) 0.0242(9) 0.0304(10) -0.0031(8) -0.0034(8) -0.0020(8)
C12 0.0316(10) 0.0262(10) 0.0252(10) -0.0046(8) -0.0004(8) 0.0016(8)
C13 0.0273(10) 0.0272(10) 0.0262(10) 0.0024(8) -0.0023(7) 0.0030(8)
C14 0.0300(10) 0.0241(10) 0.0293(11) -0.0002(8) 0.0028(8) -0.0033(8)
N1 0.0267(8) 0.0257(8) 0.0249(8) 0.0025(7) -0.0039(6) -0.0010(6)
N2 0.0346(9) 0.0273(9) 0.0228(8) -0.0057(7) -0.0035(7) 0.0020(7)
N3 0.0475(11) 0.0351(10) 0.0269(9) -0.0023(8) 0.0022(8) -0.0054(7)

loop_
_atom_type_symbol
_atom_type_description
_atom_type_scat_dispersion_real
_atom_type_scat_dispersion_imag
_atom_type_scat_source
C C 0.0033 0.0016 'International Tables Vol C Tables 4.2.6.8 and 6.1.1.4'
H H 0.0000 0.0000 'International Tables Vol C Tables 4.2.6.8 and 6.1.1.4'
N N 0.0061 0.0033 'International Tables Vol C Tables 4.2.6.8 and 6.1.1.4'
Br Br -0.2901 2.4595 'International Tables Vol C Tables 4.2.6.8 and 6.1.1.4'

loop_
_geom_angle_atom_site_label_1
_geom_angle_atom_site_label_2
_geom_angle_atom_site_label_3
_geom_angle
C2 C1 C6 118.43(18)
C2 C1 C13 119.54(17)
C6 C1 C13 122.02(17)
C3 C2 C1 121.12(19)
C3 C2 H2 119.
C1 C2 H2 119.
C4 C3 C2 118.98(18)
C4 C3 H3 121
C2 C3 H3 121
C3 C4 C5 121.18(18)
C3 C4 Br1 120.09(14)
C5 C4 Br1 118.73(15)
C6 C5 C4 119.30(19)
C6 C5 H5 120.
C4 C5 H5 120.
C5 C6 C1 120.98(18)
C5 C6 H6 120
C1 C6 H6 120
N2 C7 C8 122.82(17)
N2 C7 C12 117.63(17)
C8 C7 C12 119.55(16)
C9 C8 C7 119.85(17)
C9 C8 H8 120.
C7 C8 H8 120.
C8 C9 C10 120.23(17)
C8 C9 H9 120
C10 C9 H9 120
C11 C10 C9 119.89(16)
C11 C10 C14 118.92(17)
C9 C10 C14 121.18(17)
C12 C11 C10 120.04(17)
C12 C11 H11 120.
C10 C11 H11 120.
C11 C12 C7 120.39(17)
C11 C12 H12 120
C7 C12 H12 120
N1 C13 C1 121.06(18)
N1 C13 H13 120
C1 C13 H13 120
N3 C14 C10 177.2(2)
C13 N1 N2 116.76(16)
N1 N2 C7 120.81(16)
N1 N2 H2N 122.5(15)
C7 N2 H2N 115.7(15)

loop_
_geom_bond_atom_site_label_1
_geom_bond_atom_site_label_2
_geom_bond_distance
Br1 C4 1.9006(19)
C1 C2 1.393(3)
C1 C6 1.398(3)
C1 C13 1.461(3)
C2 C3 1.389(3)
C2 H2 0.95
C3 C4 1.377(3)
C3 H3 0.95
C4 C5 1.390(3)
C5 C6 1.376(3)
C5 H5 0.95
C6 H6 0.95
C7 N2 1.377(2)
C7 C8 1.398(3)
C7 C12 1.400(3)
C8 C9 1.379(3)
C8 H8 0.95
C9 C10 1.397(3)
C9 H9 0.95
C10 C11 1.392(3)
C10 C14 1.434(3)
C11 C12 1.373(3)
C11 H11 0.95
C12 H12 0.95
C13 N1 1.282(2)
C13 H13 0.95
C14 N3 1.147(2)
N1 N2 1.358(2)
N2 H2N 0.82(2)

loop_
_geom_hbond_atom_site_label_D
_geom_hbond_atom_site_label_H
_geom_hbond_atom_site_label_A
_geom_hbond_site_symmetry_A
_geom_hbond_distance_DH
_geom_hbond_distance_HA
_geom_hbond_distance_DA
_geom_hbond_angle_DHA
N2 H2N N3 4_575 0.82(2) 2.19(2) 3.006(2) 173(2)

loop_
_geom_torsion_atom_site_label_1
_geom_torsion_atom_site_label_2
_geom_torsion_atom_site_label_3
_geom_torsion_atom_site_label_4
_geom_torsion
C2 C1 C13 N1 179.60(18)
C6 C1 C13 N1 -0.3(3)
C1 C13 N1 N2 178.74(16)
C13 N1 N2 C7 174.85(17)
C8 C7 N2 N1 -2.4(3)
C12 C7 N2 N1 177.12(16)

loop_
_cod_related_entry_id
_cod_related_entry_database
_cod_related_entry_code
1 ChemSpider 30654377
